data_1515204
loop_
_publ_author_name
'McDonald, Aidan R.'
'Guo, Yisong'
'Vu, Van V.'
'Bominaar, Emile L.'
'M\"unck, Eckard'
'Que, Jr, Lawrence'

_publ_section_title
;
 A Mononuclear Carboxylate-Rich Oxoiron(IV) Complex: a Structural and
 Functional Mimic of TauD Intermediate 'J'
;
_journal_issue 5
_journal_name_full 'Chemical science (Royal Society of Chemistry : 2010)'
_journal_page_first 1680
_journal_page_last 1693
_journal_paper_doi 10.1039/C2SC01044E
_journal_volume 3
_journal_year 2012
_chemical_formula_moiety 'C38 H42 Fe2 N6 O9, 4(C H4 O)'
_chemical_formula_sum 'C42 H58 Fe2 N6 O13'
_chemical_formula_weight 966.64
_chemical_name_systematic
;
?
;
_space_group_IT_number 15
_symmetry_cell_setting monoclinic
_symmetry_space_group_name_Hall '-C 2yc'
_symmetry_space_group_name_H-M 'C 1 2/c 1'
_atom_sites_solution_hydrogens geom
_atom_sites_solution_primary direct
_atom_sites_solution_secondary difmap
_audit_creation_method SHELXL-97
_cell_angle_alpha 90.00
_cell_angle_beta 120.136(3)
_cell_angle_gamma 90.00
_cell_formula_units_Z 4
_cell_length_a 24.8834(18)
_cell_length_b 8.8381(5)
_cell_length_c 24.4677(12)
_cell_measurement_reflns_used 2574
_cell_measurement_temperature 173(2)
_cell_measurement_theta_max 20.41
_cell_measurement_theta_min 2.49
_cell_volume 4653.7(5)
_computing_cell_refinement 'Bruker SAINT'
_computing_data_collection 'Bruker APEX2'
_computing_data_reduction 'Bruker SAINT'
_computing_molecular_graphics 'Bruker SHELXTL'
_computing_publication_material 'Bruker SHELXTL'
_computing_structure_refinement 'SHELXL-97 (Sheldrick, 1997)'
_computing_structure_solution 'SHELXS-97 (Sheldrick, 1990)'
_diffrn_ambient_temperature 173(2)
_diffrn_measured_fraction_theta_full 0.998
_diffrn_measured_fraction_theta_max 0.998
_diffrn_measurement_device_type 'Bruker APEX-II CCD'
_diffrn_measurement_method '\f and \w scans'
_diffrn_radiation_monochromator graphite
_diffrn_radiation_source 'normal-focus sealed tube'
_diffrn_radiation_type MoK\a
_diffrn_radiation_wavelength 0.71073
_diffrn_reflns_av_R_equivalents 0.0835
_diffrn_reflns_av_sigmaI/netI 0.0741
_diffrn_reflns_limit_h_max 30
_diffrn_reflns_limit_h_min -30
_diffrn_reflns_limit_k_max 10
_diffrn_reflns_limit_k_min -10
_diffrn_reflns_limit_l_max 29
_diffrn_reflns_limit_l_min -29
_diffrn_reflns_number 19624
_diffrn_reflns_theta_full 25.68
_diffrn_reflns_theta_max 25.68
_diffrn_reflns_theta_min 1.89
_diffrn_standards_number 0
_exptl_absorpt_coefficient_mu 0.691
_exptl_absorpt_correction_T_max 0.9341
_exptl_absorpt_correction_T_min 0.8462
_exptl_absorpt_correction_type multi-scan
_exptl_absorpt_process_details 'SADABS, R. Blessing, 1995'
_exptl_crystal_colour red
_exptl_crystal_density_diffrn 1.380
_exptl_crystal_density_method 'not measured'
_exptl_crystal_description block
_exptl_crystal_F_000 2032
_exptl_crystal_size_max 0.25
_exptl_crystal_size_mid 0.15
_exptl_crystal_size_min 0.10
_refine_diff_density_max 0.752
_refine_diff_density_min -0.440
_refine_diff_density_rms 0.082
_refine_ls_extinction_method none
_refine_ls_goodness_of_fit_ref 1.040
_refine_ls_hydrogen_treatment constr
_refine_ls_matrix_type full
_refine_ls_number_parameters 316
_refine_ls_number_reflns 4400
_refine_ls_number_restraints 14
_refine_ls_restrained_S_all 1.039
_refine_ls_R_factor_all 0.0801
_refine_ls_R_factor_gt 0.0537
_refine_ls_shift/su_max 0.000
_refine_ls_shift/su_mean 0.000
_refine_ls_structure_factor_coef Fsqd
_refine_ls_weighting_details 'calc w=1/[\s^2^(Fo^2^)+(0.0668P)^2^+8.8012P] where P=(Fo^2^+2Fc^2^)/3'
_refine_ls_weighting_scheme calc
_refine_ls_wR_factor_gt 0.1343
_refine_ls_wR_factor_ref 0.1529
_reflns_number_gt 3164
_reflns_number_total 4400
_reflns_threshold_expression >2sigma(I)
_cod_data_source_file c2sc01044e.txt
_cod_data_source_block 11031_2m
_cod_depositor_comments
;
The following automatic conversions were performed:

'_symmetry_cell_setting' value 'Monoclinic' changed to 'monoclinic'
according to
/usr/data/users/saulius/automatic-downloads/retrospective/RSC/lib/dictionaries/cif_core.dic
dictionary named 'cif_core.dic' version 2.4.2 from 2011-04-26.

Automatic conversion script
Id: cif_fix_values 2281 2013-09-26 08:29:07Z andrius 
;
_cod_original_sg_symbol_H-M C2/c
_cod_database_code 1515204

loop_
_symmetry_equiv_pos_as_xyz
'x, y, z'
'-x, y, -z+1/2'
'x+1/2, y+1/2, z'
'-x+1/2, y+1/2, -z+1/2'
'-x, -y, -z'
'x, -y, z-1/2'
'-x+1/2, -y+1/2, -z'
'x+1/2, -y+1/2, z-1/2'

loop_
_atom_site_label
_atom_site_type_symbol
_atom_site_fract_x
_atom_site_fract_y
_atom_site_fract_z
_atom_site_U_iso_or_equiv
_atom_site_adp_type
_atom_site_occupancy
_atom_site_symmetry_multiplicity
_atom_site_calc_flag
_atom_site_refinement_flags
_atom_site_disorder_assembly
_atom_site_disorder_group
Fe1 Fe 0.46896(2) 0.55837(6) 0.92048(2) 0.02544(18) Uani 1 1 d . . .
O1 O 0.5000 0.5000 1.0000 0.0354(9) Uani 1 2 d S . .
O2 O 0.53712(12) 0.5073(3) 0.90383(11) 0.0318(6) Uani 1 1 d . . .
O3 O 0.57583(14) 0.5454(4) 0.84056(14) 0.0553(9) Uani 1 1 d . . .
O4 O 0.41647(13) 0.3851(3) 0.86985(13) 0.0379(7) Uani 1 1 d . . .
O5 O 0.34709(15) 0.2975(4) 0.77463(15) 0.0560(9) Uani 1 1 d . . .
N1 N 0.49860(13) 0.7958(3) 0.93123(13) 0.0254(7) Uani 1 1 d . . .
N2 N 0.38661(14) 0.6702(4) 0.90726(14) 0.0289(7) Uani 1 1 d . . .
N3 N 0.42778(13) 0.6552(3) 0.82357(13) 0.0269(7) Uani 1 1 d . A .
C1 C 0.54937(17) 0.8533(5) 0.98068(17) 0.0313(9) Uani 1 1 d . . .
H1A H 0.5763 0.7878 1.0141 0.038 Uiso 1 1 calc R . .
C2 C 0.56401(19) 1.0056(5) 0.98471(19) 0.0372(9) Uani 1 1 d . . .
H2A H 0.6009 1.0440 1.0197 0.045 Uiso 1 1 calc R . .
C3 C 0.5240(2) 1.0996(5) 0.93702(19) 0.0381(10) Uani 1 1 d . . .
H3A H 0.5326 1.2049 0.9392 0.046 Uiso 1 1 calc R . .
C4 C 0.47086(19) 1.0413(4) 0.88547(18) 0.0334(9) Uani 1 1 d . . .
H4A H 0.4427 1.1058 0.8524 0.040 Uiso 1 1 calc R . .
C5 C 0.45987(17) 0.8874(4) 0.88336(16) 0.0275(8) Uani 1 1 d . A .
C6 C 0.40331(17) 0.8063(4) 0.83072(16) 0.0272(8) Uani 1 1 d D . .
C7 C 0.36199(17) 0.7723(4) 0.86008(16) 0.0274(8) Uani 1 1 d . A .
C8 C 0.30658(17) 0.8435(5) 0.84300(18) 0.0356(9) Uani 1 1 d . . .
H8A H 0.2888 0.9122 0.8085 0.043 Uiso 1 1 calc R A .
C9 C 0.27743(18) 0.8128(5) 0.87726(19) 0.0401(10) Uani 1 1 d . A .
H9A H 0.2391 0.8607 0.8663 0.048 Uiso 1 1 calc R . .
C10 C 0.30379(19) 0.7127(5) 0.9273(2) 0.0413(10) Uani 1 1 d . . .
H10A H 0.2848 0.6931 0.9520 0.050 Uiso 1 1 calc R A .
C11 C 0.35880(18) 0.6414(5) 0.94077(19) 0.0342(9) Uani 1 1 d . A .
H11A H 0.3771 0.5706 0.9745 0.041 Uiso 1 1 calc R . .
C12 C 0.48009(17) 0.6623(5) 0.81111(17) 0.0315(9) Uani 1 1 d . . .
H12A H 0.4944 0.7685 0.8157 0.038 Uiso 1 1 calc R A .
H12B H 0.4648 0.6318 0.7668 0.038 Uiso 1 1 calc R . .
C13 C 0.53557(18) 0.5626(5) 0.85447(17) 0.0326(9) Uani 1 1 d . A .
C14 C 0.37818(18) 0.5504(4) 0.77940(18) 0.0359(9) Uani 1 1 d . . .
H14A H 0.3825 0.5342 0.7418 0.043 Uiso 1 1 calc R A .
H14B H 0.3371 0.5975 0.7651 0.043 Uiso 1 1 calc R . .
C15 C 0.38077(18) 0.3993(5) 0.8095(2) 0.0375(10) Uani 1 1 d . A .
O7 O 0.68850(17) 0.4367(5) 0.93800(19) 0.0763(12) Uani 1 1 d . . .
H7O H 0.6536 0.4531 0.9060 0.092 Uiso 1 1 calc R . .
C21 C 0.7128(4) 0.5710(9) 0.9701(4) 0.111(3) Uani 1 1 d . . .
H21A H 0.7009 0.6541 0.9397 0.166 Uiso 1 1 calc R . .
H21B H 0.7582 0.5636 0.9947 0.166 Uiso 1 1 calc R . .
H21C H 0.6966 0.5902 0.9985 0.166 Uiso 1 1 calc R . .
C16 C 0.3683(2) 0.9005(6) 0.7700(2) 0.0270(11) Uani 0.895(3) 1 d PD A 1
H16A H 0.3280 0.8497 0.7424 0.032 Uiso 0.895(3) 1 calc PR A 1
H16B H 0.3587 0.9999 0.7818 0.032 Uiso 0.895(3) 1 calc PR A 1
C17 C 0.3987(2) 0.9306(5) 0.73016(19) 0.0330(10) Uani 0.895(3) 1 d PD A 1
H17A H 0.4401 0.9768 0.7570 0.040 Uiso 0.895(3) 1 calc PR A 1
H17B H 0.4046 0.8335 0.7137 0.040 Uiso 0.895(3) 1 calc PR A 1
C18 C 0.3589(2) 1.0358(6) 0.6751(2) 0.0459(13) Uani 0.895(3) 1 d PD A 1
H18A H 0.3167 0.9929 0.6495 0.055 Uiso 0.895(3) 1 calc PR A 1
H18B H 0.3553 1.1355 0.6914 0.055 Uiso 0.895(3) 1 calc PR A 1
C19 C 0.3880(3) 1.0548(8) 0.6348(3) 0.0648(17) Uani 0.895(3) 1 d PD A 1
H19A H 0.3601 1.1137 0.5971 0.097 Uiso 0.895(3) 1 calc PR A 1
H19B H 0.3951 0.9551 0.6221 0.097 Uiso 0.895(3) 1 calc PR A 1
H19C H 0.4277 1.1080 0.6589 0.097 Uiso 0.895(3) 1 calc PR A 1
O6 O 0.76516(16) 0.6830(4) 0.80449(18) 0.0578(10) Uani 0.895(3) 1 d PD A 1
H6OA H 0.7895 0.7187 0.7934 0.069 Uiso 0.895(3) 1 calc PR A 1
C20 C 0.7841(3) 0.7277(9) 0.8656(3) 0.080(2) Uani 0.895(3) 1 d PD A 1
H20A H 0.7892 0.8379 0.8689 0.119 Uiso 0.895(3) 1 calc PR A 1
H20B H 0.8238 0.6792 0.8947 0.119 Uiso 0.895(3) 1 calc PR A 1
H20C H 0.7528 0.6978 0.8766 0.119 Uiso 0.895(3) 1 calc PR A 1
C16' C 0.355(2) 0.864(4) 0.7650(13) 0.0270(11) Uani 0.105(3) 1 d PD A 2
H16E H 0.3363 0.9546 0.7734 0.032 Uiso 0.105(3) 1 calc PR A 2
H16F H 0.3790 0.9028 0.7461 0.032 Uiso 0.105(3) 1 calc PR A 2
C17' C 0.2994(13) 0.782(3) 0.7110(12) 0.0330(10) Uani 0.105(3) 1 d PD A 2
H17E H 0.3151 0.7035 0.6938 0.040 Uiso 0.105(3) 1 calc PR A 2
H17F H 0.2753 0.7312 0.7277 0.040 Uiso 0.105(3) 1 calc PR A 2
C18' C 0.2568(15) 0.889(4) 0.6579(13) 0.0459(13) Uani 0.105(3) 1 d PD A 2
H18E H 0.2377 0.9626 0.6737 0.055 Uiso 0.105(3) 1 calc PR A 2
H18F H 0.2811 0.9462 0.6428 0.055 Uiso 0.105(3) 1 calc PR A 2
C19' C 0.2071(18) 0.799(6) 0.6048(15) 0.0648(17) Uani 0.105(3) 1 d PD A 2
H19D H 0.2115 0.8094 0.5673 0.097 Uiso 0.105(3) 1 calc PR A 2
H19E H 0.1662 0.8370 0.5952 0.097 Uiso 0.105(3) 1 calc PR A 2
H19F H 0.2110 0.6925 0.6170 0.097 Uiso 0.105(3) 1 calc PR A 2
C20' C 0.4215(17) 1.219(7) 0.683(2) 0.080(2) Uani 0.105(3) 1 d PD A 2
H20D H 0.4209 1.1174 0.6669 0.119 Uiso 0.105(3) 1 calc PR A 2
H20E H 0.4125 1.2938 0.6498 0.119 Uiso 0.105(3) 1 calc PR A 2
H20F H 0.3899 1.2265 0.6956 0.119 Uiso 0.105(3) 1 calc PR A 2
O6' O 0.4814(11) 1.249(3) 0.7363(15) 0.0578(10) Uani 0.105(3) 1 d PD . 2
H6OB H 0.4776 1.2946 0.7644 0.069 Uiso 0.105(3) 1 d PR A 2

loop_
_atom_site_aniso_label
_atom_site_aniso_U_11
_atom_site_aniso_U_22
_atom_site_aniso_U_33
_atom_site_aniso_U_23
_atom_site_aniso_U_13
_atom_site_aniso_U_12
Fe1 0.0283(3) 0.0251(3) 0.0221(3) 0.0025(2) 0.0120(2) 0.0028(2)
O1 0.039(2) 0.041(2) 0.031(2) 0.0077(18) 0.0209(18) 0.0069(18)
O2 0.0349(14) 0.0364(15) 0.0264(13) 0.0078(12) 0.0170(12) 0.0112(12)
O3 0.0503(18) 0.085(3) 0.0439(17) 0.0248(17) 0.0335(16) 0.0294(18)
O4 0.0407(15) 0.0272(15) 0.0438(17) -0.0041(13) 0.0197(14) -0.0023(13)
O5 0.056(2) 0.0411(19) 0.056(2) -0.0170(16) 0.0170(17) -0.0133(16)
N1 0.0282(15) 0.0264(17) 0.0206(15) 0.0000(13) 0.0115(13) 0.0002(13)
N2 0.0300(16) 0.0301(18) 0.0269(16) -0.0003(14) 0.0144(14) -0.0021(14)
N3 0.0272(15) 0.0265(17) 0.0236(15) -0.0017(13) 0.0102(13) 0.0038(13)
C1 0.0315(19) 0.036(2) 0.0259(19) -0.0021(17) 0.0140(16) -0.0006(17)
C2 0.038(2) 0.039(2) 0.036(2) -0.013(2) 0.0194(19) -0.0093(19)
C3 0.051(2) 0.032(2) 0.041(2) -0.0049(19) 0.030(2) -0.0036(19)
C4 0.042(2) 0.029(2) 0.034(2) 0.0024(17) 0.0226(19) 0.0035(18)
C5 0.0326(19) 0.030(2) 0.0232(18) -0.0017(16) 0.0166(16) 0.0021(17)
C6 0.0316(19) 0.027(2) 0.0223(17) 0.0017(16) 0.0132(16) 0.0070(16)
C7 0.0288(18) 0.025(2) 0.0234(18) -0.0033(16) 0.0095(15) 0.0021(16)
C8 0.032(2) 0.037(2) 0.033(2) -0.0004(18) 0.0120(17) 0.0060(18)
C9 0.030(2) 0.045(3) 0.044(2) -0.002(2) 0.0176(19) 0.0040(19)
C10 0.037(2) 0.049(3) 0.045(2) -0.005(2) 0.027(2) -0.006(2)
C11 0.036(2) 0.034(2) 0.037(2) -0.0007(18) 0.0212(18) -0.0038(18)
C12 0.040(2) 0.033(2) 0.0231(18) 0.0045(17) 0.0176(17) 0.0074(18)
C13 0.035(2) 0.038(2) 0.0253(19) 0.0036(17) 0.0153(17) 0.0069(18)
C14 0.036(2) 0.034(2) 0.030(2) -0.0030(18) 0.0110(17) 0.0053(18)
C15 0.031(2) 0.036(2) 0.042(2) -0.009(2) 0.0153(19) 0.0015(18)
O7 0.048(2) 0.097(3) 0.073(3) 0.010(2) 0.022(2) 0.014(2)
C21 0.112(6) 0.119(7) 0.092(5) 0.004(5) 0.044(5) -0.051(5)
C16 0.028(3) 0.024(3) 0.0241(19) 0.0015(19) 0.0098(17) 0.0027(18)
C17 0.037(2) 0.035(2) 0.027(2) 0.0089(19) 0.0166(19) 0.008(2)
C18 0.055(3) 0.052(3) 0.040(3) 0.018(2) 0.031(2) 0.019(3)
C19 0.073(4) 0.092(5) 0.051(3) 0.006(3) 0.047(3) 0.002(4)
O6 0.041(2) 0.050(2) 0.063(2) 0.011(2) 0.0120(18) -0.0033(17)
C20 0.070(4) 0.080(5) 0.076(5) 0.006(4) 0.027(4) -0.002(4)
C16' 0.028(3) 0.024(3) 0.0241(19) 0.0015(19) 0.0098(17) 0.0027(18)
C17' 0.037(2) 0.035(2) 0.027(2) 0.0089(19) 0.0166(19) 0.008(2)
C18' 0.055(3) 0.052(3) 0.040(3) 0.018(2) 0.031(2) 0.019(3)
C19' 0.073(4) 0.092(5) 0.051(3) 0.006(3) 0.047(3) 0.002(4)
C20' 0.070(4) 0.080(5) 0.076(5) 0.006(4) 0.027(4) -0.002(4)
O6' 0.041(2) 0.050(2) 0.063(2) 0.011(2) 0.0120(18) -0.0033(17)

loop_
_atom_type_symbol
_atom_type_description
_atom_type_scat_dispersion_real
_atom_type_scat_dispersion_imag
_atom_type_scat_source
C C 0.0033 0.0016 'International Tables Vol C Tables 4.2.6.8 and 6.1.1.4'
H H 0.0000 0.0000 'International Tables Vol C Tables 4.2.6.8 and 6.1.1.4'
N N 0.0061 0.0033 'International Tables Vol C Tables 4.2.6.8 and 6.1.1.4'
O O 0.0106 0.0060 'International Tables Vol C Tables 4.2.6.8 and 6.1.1.4'
Fe Fe 0.3463 0.8444 'International Tables Vol C Tables 4.2.6.8 and 6.1.1.4'

loop_
_geom_angle_atom_site_label_1
_geom_angle_atom_site_label_2
_geom_angle_atom_site_label_3
_geom_angle
_geom_angle_site_symmetry_1
O1 Fe1 O2 102.29(7) .
O1 Fe1 O4 104.34(9) .
O2 Fe1 O4 93.37(12) .
O1 Fe1 N2 98.99(8) .
O2 Fe1 N2 157.28(11) .
O4 Fe1 N2 88.97(12) .
O1 Fe1 N1 102.22(7) .
O2 Fe1 N1 88.36(11) .
O4 Fe1 N1 152.35(11) .
N2 Fe1 N1 79.40(11) .
O1 Fe1 N3 173.95(8) .
O2 Fe1 N3 81.53(10) .
O4 Fe1 N3 79.95(11) .
N2 Fe1 N3 76.64(11) .
N1 Fe1 N3 73.02(11) .
Fe1 O1 Fe1 179.995(1) 5_667
C13 O2 Fe1 118.7(2) .
C15 O4 Fe1 119.8(3) .
C1 N1 C5 119.7(3) .
C1 N1 Fe1 125.5(2) .
C5 N1 Fe1 114.8(2) .
C11 N2 C7 120.1(3) .
C11 N2 Fe1 124.7(3) .
C7 N2 Fe1 115.2(2) .
C12 N3 C14 111.8(3) .
C12 N3 C6 115.6(3) .
C14 N3 C6 113.5(3) .
C12 N3 Fe1 104.7(2) .
C14 N3 Fe1 107.8(2) .
C6 N3 Fe1 102.26(19) .
N1 C1 C2 122.0(4) .
N1 C1 H1A 119.0 .
C2 C1 H1A 119.0 .
C3 C2 C1 118.4(4) .
C3 C2 H2A 120.8 .
C1 C2 H2A 120.8 .
C2 C3 C4 120.1(4) .
C2 C3 H3A 119.9 .
C4 C3 H3A 119.9 .
C5 C4 C3 118.6(4) .
C5 C4 H4A 120.7 .
C3 C4 H4A 120.7 .
N1 C5 C4 121.0(3) .
N1 C5 C6 113.8(3) .
C4 C5 C6 125.1(3) .
N3 C6 C5 105.0(3) .
N3 C6 C16' 109(2) .
C5 C6 C16' 129.4(14) .
N3 C6 C16 115.6(3) .
C5 C6 C16 113.3(3) .
C16' C6 C16 16.4(14) .
N3 C6 C7 106.3(3) .
C5 C6 C7 104.2(3) .
C16' C6 C7 101(2) .
C16 C6 C7 111.5(3) .
N2 C7 C8 121.5(3) .
N2 C7 C6 113.9(3) .
C8 C7 C6 124.5(3) .
C7 C8 C9 118.5(4) .
C7 C8 H8A 120.8 .
C9 C8 H8A 120.8 .
C10 C9 C8 120.2(4) .
C10 C9 H9A 119.9 .
C8 C9 H9A 119.9 .
C9 C10 C11 118.2(4) .
C9 C10 H10A 120.9 .
C11 C10 H10A 120.9 .
N2 C11 C10 121.4(4) .
N2 C11 H11A 119.3 .
C10 C11 H11A 119.3 .
N3 C12 C13 114.4(3) .
N3 C12 H12A 108.7 .
C13 C12 H12A 108.7 .
N3 C12 H12B 108.7 .
C13 C12 H12B 108.7 .
H12A C12 H12B 107.6 .
O3 C13 O2 125.0(4) .
O3 C13 C12 117.4(3) .
O2 C13 C12 117.5(3) .
N3 C14 C15 112.3(3) .
N3 C14 H14A 109.1 .
C15 C14 H14A 109.1 .
N3 C14 H14B 109.1 .
C15 C14 H14B 109.1 .
H14A C14 H14B 107.9 .
O5 C15 O4 123.9(4) .
O5 C15 C14 117.4(4) .
O4 C15 C14 118.7(4) .
C21 O7 H7O 109.5 .
O7 C21 H21A 109.5 .
O7 C21 H21B 109.5 .
H21A C21 H21B 109.5 .
O7 C21 H21C 109.5 .
H21A C21 H21C 109.5 .
H21B C21 H21C 109.5 .
C17 C16 C6 119.3(4) .
C17 C16 H16A 107.5 .
C6 C16 H16A 107.5 .
C17 C16 H16B 107.5 .
C6 C16 H16B 107.5 .
H16A C16 H16B 107.0 .
C18 C17 C16 111.1(4) .
C18 C17 H17A 109.4 .
C16 C17 H17A 109.4 .
C18 C17 H17B 109.4 .
C16 C17 H17B 109.4 .
H17A C17 H17B 108.0 .
C19 C18 C17 109.7(4) .
C19 C18 H18A 109.7 .
C17 C18 H18A 109.7 .
C19 C18 H18B 109.7 .
C17 C18 H18B 109.7 .
H18A C18 H18B 108.2 .
C20 O6 H6OA 109.5 .
C17' C16' C6 130(2) .
C17' C16' H16E 104.8 .
C6 C16' H16E 104.8 .
C17' C16' H16F 104.8 .
C6 C16' H16F 104.8 .
H16E C16' H16F 105.8 .
C18' C17' C16' 112.5(17) .
C18' C17' H17E 109.1 .
C16' C17' H17E 109.1 .
C18' C17' H17F 109.1 .
C16' C17' H17F 109.1 .
H17E C17' H17F 107.8 .
C19' C18' C17' 109(2) .
C19' C18' H18E 109.8 .
C17' C18' H18E 109.8 .
C19' C18' H18F 109.8 .
C17' C18' H18F 109.8 .
H18E C18' H18F 108.3 .
C18' C19' H19D 109.5 .
C18' C19' H19E 109.5 .
H19D C19' H19E 109.5 .
C18' C19' H19F 109.5 .
H19D C19' H19F 109.5 .
H19E C19' H19F 109.5 .
O6' C20' H20D 109.5 .
O6' C20' H20E 109.5 .
H20D C20' H20E 109.5 .
O6' C20' H20F 109.5 .
H20D C20' H20F 109.5 .
H20E C20' H20F 109.5 .
O6' O6' C20' 166(5) 2_656
O6' O6' H6OB 83.1 2_656
C20' O6' H6OB 110.0 .

loop_
_geom_bond_atom_site_label_1
_geom_bond_atom_site_label_2
_geom_bond_distance
_geom_bond_site_symmetry_2
Fe1 O1 1.7718(5) .
Fe1 O2 1.985(2) .
Fe1 O4 1.990(3) .
Fe1 N2 2.148(3) .
Fe1 N1 2.196(3) .
Fe1 N3 2.228(3) .
O1 Fe1 1.7718(5) 5_667
O2 C13 1.285(4) .
O3 C13 1.219(4) .
O4 C15 1.291(5) .
O5 C15 1.234(5) .
N1 C1 1.335(5) .
N1 C5 1.350(5) .
N2 C11 1.336(5) .
N2 C7 1.346(5) .
N3 C12 1.480(4) .
N3 C14 1.486(5) .
N3 C6 1.514(4) .
C1 C2 1.385(6) .
C1 H1A 0.9500 .
C2 C3 1.370(6) .
C2 H2A 0.9500 .
C3 C4 1.389(6) .
C3 H3A 0.9500 .
C4 C5 1.383(5) .
C4 H4A 0.9500 .
C5 C6 1.528(5) .
C6 C16' 1.537(6) .
C6 C16 1.537(5) .
C6 C7 1.551(5) .
C7 C8 1.376(5) .
C8 C9 1.383(5) .
C8 H8A 0.9500 .
C9 C10 1.381(6) .
C9 H9A 0.9500 .
C10 C11 1.388(6) .
C10 H10A 0.9500 .
C11 H11A 0.9500 .
C12 C13 1.529(5) .
C12 H12A 0.9900 .
C12 H12B 0.9900 .
C14 C15 1.511(6) .
C14 H14A 0.9900 .
C14 H14B 0.9900 .
O7 C21 1.383(8) .
O7 H7O 0.8400 .
C21 H21A 0.9800 .
C21 H21B 0.9800 .
C21 H21C 0.9800 .
C16 C17 1.527(7) .
C16 H16A 0.9900 .
C16 H16B 0.9900 .
C17 C18 1.523(6) .
C17 H17A 0.9900 .
C17 H17B 0.9900 .
C18 C19 1.495(6) .
C18 H18A 0.9900 .
C18 H18B 0.9900 .
C19 H19A 0.9800 .
C19 H19B 0.9800 .
C19 H19C 0.9800 .
O6 C20 1.381(8) .
O6 H6OA 0.8400 .
C20 H20A 0.9800 .
C20 H20B 0.9800 .
C20 H20C 0.9800 .
C16' C17' 1.526(8) .
C16' H16E 0.9900 .
C16' H16F 0.9900 .
C17' C18' 1.524(7) .
C17' H17E 0.9900 .
C17' H17F 0.9900 .
C18' C19' 1.495(8) .
C18' H18E 0.9900 .
C18' H18F 0.9900 .
C19' H19D 0.9800 .
C19' H19E 0.9800 .
C19' H19F 0.9800 .
C20' O6' 1.43(2) .
C20' H20D 0.9800 .
C20' H20E 0.9800 .
C20' H20F 0.9800 .
O6' O6' 0.83(5) 2_656
O6' H6OB 0.8399 .

loop_
_geom_hbond_atom_site_label_D
_geom_hbond_atom_site_label_H
_geom_hbond_atom_site_label_A
_geom_hbond_distance_DH
_geom_hbond_distance_HA
_geom_hbond_distance_DA
_geom_hbond_angle_DHA
_geom_hbond_site_symmetry_A
O7 H7O O3 0.84 1.97 2.785(5) 164.9 .
O6 H6OA O5 0.84 1.85 2.685(5) 176.1 3

loop_
_geom_torsion_atom_site_label_1
_geom_torsion_atom_site_label_2
_geom_torsion_atom_site_label_3
_geom_torsion_atom_site_label_4
_geom_torsion
_geom_torsion_site_symmetry_4
O2 Fe1 O1 Fe1 22(3) 5_667
O4 Fe1 O1 Fe1 119(3) 5_667
N2 Fe1 O1 Fe1 -150(3) 5_667
N1 Fe1 O1 Fe1 -69(3) 5_667
N3 Fe1 O1 Fe1 -107(3) 5_667
O1 Fe1 O2 C13 -166.0(3) .
O4 Fe1 O2 C13 88.6(3) .
N2 Fe1 O2 C13 -6.8(5) .
N1 Fe1 O2 C13 -63.8(3) .
N3 Fe1 O2 C13 9.3(3) .
O1 Fe1 O4 C15 171.3(3) .
O2 Fe1 O4 C15 -85.1(3) .
N2 Fe1 O4 C15 72.3(3) .
N1 Fe1 O4 C15 7.8(4) .
N3 Fe1 O4 C15 -4.4(3) .
O1 Fe1 N1 C1 28.5(3) .
O2 Fe1 N1 C1 -73.7(3) .
O4 Fe1 N1 C1 -167.9(3) .
N2 Fe1 N1 C1 125.5(3) .
N3 Fe1 N1 C1 -155.4(3) .
O1 Fe1 N1 C5 -149.7(2) .
O2 Fe1 N1 C5 108.1(2) .
O4 Fe1 N1 C5 13.9(4) .
N2 Fe1 N1 C5 -52.7(2) .
N3 Fe1 N1 C5 26.4(2) .
O1 Fe1 N2 C11 -23.8(3) .
O2 Fe1 N2 C11 176.9(3) .
O4 Fe1 N2 C11 80.6(3) .
N1 Fe1 N2 C11 -124.6(3) .
N3 Fe1 N2 C11 160.5(3) .
O1 Fe1 N2 C7 158.3(2) .
O2 Fe1 N2 C7 -1.0(5) .
O4 Fe1 N2 C7 -97.3(3) .
N1 Fe1 N2 C7 57.5(3) .
N3 Fe1 N2 C7 -17.4(2) .
O1 Fe1 N3 C12 114.9(7) .
O2 Fe1 N3 C12 -14.6(2) .
O4 Fe1 N3 C12 -109.6(2) .
N2 Fe1 N3 C12 159.1(2) .
N1 Fe1 N3 C12 76.3(2) .
O1 Fe1 N3 C14 -125.9(7) .
O2 Fe1 N3 C14 104.6(2) .
O4 Fe1 N3 C14 9.6(2) .
N2 Fe1 N3 C14 -81.7(2) .
N1 Fe1 N3 C14 -164.5(2) .
O1 Fe1 N3 C6 -6.1(9) .
O2 Fe1 N3 C6 -135.6(2) .
O4 Fe1 N3 C6 129.4(2) .
N2 Fe1 N3 C6 38.1(2) .
N1 Fe1 N3 C6 -44.7(2) .
C5 N1 C1 C2 -0.1(5) .
Fe1 N1 C1 C2 -178.2(3) .
N1 C1 C2 C3 1.7(5) .
C1 C2 C3 C4 -1.4(5) .
C2 C3 C4 C5 -0.5(5) .
C1 N1 C5 C4 -2.0(5) .
Fe1 N1 C5 C4 176.3(3) .
C1 N1 C5 C6 -179.0(3) .
Fe1 N1 C5 C6 -0.7(3) .
C3 C4 C5 N1 2.2(5) .
C3 C4 C5 C6 178.9(3) .
C12 N3 C6 C5 -55.7(3) .
C14 N3 C6 C5 173.2(3) .
Fe1 N3 C6 C5 57.4(3) .
C12 N3 C6 C16' 86(2) .
C14 N3 C6 C16' -45(2) .
Fe1 N3 C6 C16' -161(2) .
C12 N3 C6 C16 69.9(4) .
C14 N3 C6 C16 -61.2(4) .
Fe1 N3 C6 C16 -177.0(3) .
C12 N3 C6 C7 -165.7(3) .
C14 N3 C6 C7 63.2(3) .
Fe1 N3 C6 C7 -52.6(3) .
N1 C5 C6 N3 -39.1(4) .
C4 C5 C6 N3 144.0(3) .
N1 C5 C6 C16' -170(4) .
C4 C5 C6 C16' 13(4) .
N1 C5 C6 C16 -166.1(4) .
C4 C5 C6 C16 17.0(5) .
N1 C5 C6 C7 72.5(3) .
C4 C5 C6 C7 -104.4(4) .
C11 N2 C7 C8 -3.3(5) .
Fe1 N2 C7 C8 174.7(3) .
C11 N2 C7 C6 173.5(3) .
Fe1 N2 C7 C6 -8.5(4) .
N3 C6 C7 N2 43.0(4) .
C5 C6 C7 N2 -67.6(4) .
C16' C6 C7 N2 156.7(18) .
C16 C6 C7 N2 169.8(3) .
N3 C6 C7 C8 -140.4(4) .
C5 C6 C7 C8 109.0(4) .
C16' C6 C7 C8 -26.7(18) .
C16 C6 C7 C8 -13.5(5) .
N2 C7 C8 C9 2.6(6) .
C6 C7 C8 C9 -173.8(4) .
C7 C8 C9 C10 0.0(6) .
C8 C9 C10 C11 -1.9(6) .
C7 N2 C11 C10 1.2(6) .
Fe1 N2 C11 C10 -176.6(3) .
C9 C10 C11 N2 1.3(6) .
C14 N3 C12 C13 -98.3(4) .
C6 N3 C12 C13 129.8(3) .
Fe1 N3 C12 C13 18.1(4) .
Fe1 O2 C13 O3 176.5(3) .
Fe1 O2 C13 C12 -1.1(5) .
N3 C12 C13 O3 169.0(4) .
N3 C12 C13 O2 -13.2(5) .
C12 N3 C14 C15 101.5(4) .
C6 N3 C14 C15 -125.5(3) .
Fe1 N3 C14 C15 -13.1(4) .
Fe1 O4 C15 O5 179.5(3) .
Fe1 O4 C15 C14 -2.3(5) .
N3 C14 C15 O5 -170.5(3) .
N3 C14 C15 O4 11.2(5) .
N3 C6 C16 C17 -51.6(5) .
C5 C6 C16 C17 69.6(5) .
C16' C6 C16 C17 -121(10) .
C7 C6 C16 C17 -173.2(4) .
C6 C16 C17 C18 -175.5(4) .
C16 C17 C18 C19 -176.4(5) .
N3 C6 C16' C17' 48(7) .
C5 C6 C16' C17' 177(4) .
C16 C6 C16' C17' 164(16) .
C7 C6 C16' C17' -64(6) .
C6 C16' C17' C18' 171(5) .
C16' C17' C18' C19' 175(4) .
